data_7114729
loop_
_publ_author_name
'\<Casar, Zdenko'
'Lorcy, Dominique'
'B\'enard-Rocherull\'e, Patricia'
'Majcen-Le Mar\'echal, Alenka'

_publ_section_title
;
 Route towards diselenadiazafulvalenes
;
_journal_issue 15
_journal_name_full 'Chemical Communications'
_journal_page_first 1336
_journal_paper_doi 10.1039/b101757h
_journal_year 2001
_chemical_formula_moiety 'C16 H14 N2 O Se2'
_chemical_formula_sum 'C16 H14 N2 O Se2'
_chemical_formula_weight 408.21
_chemical_melting_point 193
_chemical_name_common
;
4,3'-dimethyl-4H,3'H-spiro[benzo[1,4]selenazine-2,2'-benzoselenazol']-3-one
;
_chemical_name_systematic
; 
4,3'-dimethyl-4H,3'H-spiro[benzo[1,4]selenazine-2,2'-benzoselenazol']-3-one
;
_space_group_IT_number 14
_symmetry_cell_setting monoclinic
_symmetry_space_group_name_Hall '-P 2ybc'
_symmetry_space_group_name_H-M 'P 1 21/c 1'
_atom_sites_solution_hydrogens geom
_atom_sites_solution_primary direct
_atom_sites_solution_secondary difmap
_audit_creation_method SHELXL-97
_cell_angle_alpha 90.000
_cell_angle_beta 98.955(1)
_cell_angle_gamma 90.000
_cell_formula_units_Z 4
_cell_length_a 5.8828(1)
_cell_length_b 15.9217(5)
_cell_length_c 16.1883(6)
_cell_measurement_reflns_used 17183
_cell_measurement_temperature 293(2)
_cell_measurement_theta_max 30.034
_cell_measurement_theta_min 0.998
_cell_volume 1497.78(8)
_computing_cell_refinement 'HKL Scalepack (Otwinowski & Minor, 1997)'
_computing_data_collection 'Collect (Nonius BV, 1997-2000)'
_computing_data_reduction
;
'HKL Denzo & Scalepack (Otwinowski & Minor, 1997)'
;
_computing_structure_refinement 'SHELXL-97 (Sheldrick, 1997)'
_computing_structure_solution 'SHELXS-97 (Sheldrick, 1990)'
_diffrn_ambient_temperature 293(2)
_diffrn_detector_area_resol_mean 9
_diffrn_measured_fraction_theta_full 0.998
_diffrn_measured_fraction_theta_max 0.998
_diffrn_measurement_device '95mm CCD camera on \k-goniostat'
_diffrn_measurement_device_type KappaCCD
_diffrn_measurement_method CCD
_diffrn_orient_matrix_type 'by Nonius Collect from scalepack cell'
_diffrn_orient_matrix_UB_11 0.0267489
_diffrn_orient_matrix_UB_12 -0.1630425
_diffrn_orient_matrix_UB_13 -0.0481113
_diffrn_orient_matrix_UB_21 0.0043632
_diffrn_orient_matrix_UB_22 -0.0170732
_diffrn_orient_matrix_UB_23 0.0602846
_diffrn_orient_matrix_UB_31 -0.0593581
_diffrn_orient_matrix_UB_32 -0.0196385
_diffrn_orient_matrix_UB_33 -0.0012657
_diffrn_radiation_monochromator 'horizonally mounted graphite crystal'
_diffrn_radiation_source 'fine-focus sealed tube'
_diffrn_radiation_type 'Mo K-alpha'
_diffrn_radiation_wavelength 0.71073
_diffrn_reflns_av_R_equivalents 0.0911
_diffrn_reflns_av_sigmaI/netI 0.0652
_diffrn_reflns_limit_h_max 8
_diffrn_reflns_limit_h_min 0
_diffrn_reflns_limit_k_max 22
_diffrn_reflns_limit_k_min -22
_diffrn_reflns_limit_l_max 22
_diffrn_reflns_limit_l_min -22
_diffrn_reflns_number 19344
_diffrn_reflns_theta_full 30.034
_diffrn_reflns_theta_max 30.034
_diffrn_reflns_theta_min 1.80
_exptl_absorpt_coefficient_mu 4.94
_exptl_absorpt_correction_T_max 0.739
_exptl_absorpt_correction_T_min 0.240
_exptl_absorpt_correction_type integration
_exptl_absorpt_process_details 'Gaussian integration (Coppens, 1970)'
_exptl_crystal_colour colorless
_exptl_crystal_density_diffrn 1.810
_exptl_crystal_density_method 'not measured'
_exptl_crystal_description needle
_exptl_crystal_F_000 800
_exptl_crystal_size_max 0.750
_exptl_crystal_size_mid 0.090
_exptl_crystal_size_min 0.060
_refine_diff_density_max 1.446
_refine_diff_density_min -1.063
_refine_diff_density_rms 0.121
_refine_ls_extinction_method none
_refine_ls_goodness_of_fit_ref 1.027
_refine_ls_hydrogen_treatment constr
_refine_ls_matrix_type full
_refine_ls_number_parameters 192
_refine_ls_number_reflns 4370
_refine_ls_number_restraints 0
_refine_ls_restrained_S_all 1.027
_refine_ls_R_factor_all 0.0948
_refine_ls_R_factor_gt 0.0537
_refine_ls_shift/su_max 0.001
_refine_ls_shift/su_mean 0.000
_refine_ls_structure_factor_coef Fsqd
_refine_ls_weighting_details 'calc w=1/[\s^2^(Fo^2^)+(0.0611P)^2^+3.0335P] where P=(Fo^2^+2Fc^2^)/3'
_refine_ls_weighting_scheme calc
_refine_ls_wR_factor_gt 0.1298
_refine_ls_wR_factor_ref 0.1479
_reflns_number_gt 2906
_reflns_number_total 4370
_reflns_threshold_expression >2sigma(I)
_cod_data_source_file b101757h.txt
_cod_data_source_block num
_cod_depositor_comments
;
The following automatic conversions were performed:
'_atom_site_symetry_multiplicity' tag replaced with
'_atom_site_symmetry_multiplicity'.

Automatic conversion script
Id: cif_correct_tags 1440 2010-10-19 06:21:57Z saulius 

The following automatic conversions were performed:

'_refine_ls_hydrogen_treatment' value 'constrained' was replaced with
the value 'constr' as specified in the replacement file
'src/cod-tools/trunk/data/replacement-values/replacement_values.lst'.

Automatic conversion script
Id: cif_fix_values 5376 2017-05-30 11:51:03Z andrius 
;
_cod_original_sg_symbol_H-M P21/c
_cod_database_code 7114729

loop_
_symmetry_equiv_pos_as_xyz
'x, y, z'
'-x, y+1/2, -z+1/2'
'-x, -y, -z'
'x, -y-1/2, z-1/2'

loop_
_atom_site_label
_atom_site_type_symbol
_atom_site_fract_x
_atom_site_fract_y
_atom_site_fract_z
_atom_site_U_iso_or_equiv
_atom_site_adp_type
_atom_site_occupancy
_atom_site_symmetry_multiplicity
_atom_site_calc_flag
_atom_site_refinement_flags
Se1 Se 0.88833(8) 0.15928(3) 0.61329(3) 0.04104(16) Uani 1 1 d .
Se2 Se 0.44695(8) 0.05475(3) 0.66364(4) 0.04694(17) Uani 1 1 d .
C1 C 0.6940(7) 0.1380(3) 0.7008(3) 0.0318(9) Uani 1 1 d .
C2 C 0.7045(7) 0.2557(3) 0.5867(3) 0.0343(9) Uani 1 1 d .
C3 C 0.6650(7) -0.0283(3) 0.6483(3) 0.0353(9) Uani 1 1 d .
C4 C 0.8467(7) 0.1030(3) 0.7781(3) 0.0353(9) Uani 1 1 d .
N1 N 0.5962(6) 0.2182(2) 0.7160(2) 0.0359(8) Uani 1 1 d .
C5 C 0.7015(9) 0.3063(3) 0.5178(3) 0.0448(11) Uani 1 1 d .
H5 H 0.7998 0.2956 0.4793 0.054 Uiso 1 1 calc R
C6 C 0.5629(7) 0.2712(3) 0.6466(3) 0.0344(9) Uani 1 1 d .
N2 N 0.9235(6) 0.0220(2) 0.7732(2) 0.0360(8) Uani 1 1 d .
C7 C 0.8718(7) -0.0329(3) 0.7032(3) 0.0334(9) Uani 1 1 d .
C9 C 0.6177(9) -0.0851(3) 0.5820(3) 0.0446(11) Uani 1 1 d .
H9 H 0.4808 -0.0807 0.5449 0.054 Uiso 1 1 calc R
C10 C 0.0276(8) -0.0962(3) 0.6907(3) 0.0421(11) Uani 1 1 d .
H10 H 0.1668 -0.1003 0.7266 0.051 Uiso 1 1 calc R
C11 C 0.4426(9) 0.2244(3) 0.7776(3) 0.0472(12) Uani 1 1 d .
H11A H 0.4540 0.2795 0.8019 0.071 Uiso 1 1 calc R
H11B H 0.4847 0.1832 0.8205 0.071 Uiso 1 1 calc R
H11C H 0.2872 0.2146 0.7510 0.071 Uiso 1 1 calc R
C12 C 0.7707(11) -0.1471(3) 0.5713(4) 0.0523(13) Uani 1 1 d .
H12 H 0.7371 -0.1855 0.5278 0.063 Uiso 1 1 calc R
O1 O 0.8998(7) 0.1455(2) 0.8398(2) 0.0503(9) Uani 1 1 d .
C13 C 0.4097(9) 0.3376(3) 0.6344(4) 0.0497(13) Uani 1 1 d .
H13 H 0.3120 0.3486 0.6731 0.060 Uiso 1 1 calc R
C14 C 0.0886(9) -0.0069(4) 0.8451(3) 0.0491(12) Uani 1 1 d .
H14A H 0.2423 0.0050 0.8355 0.074 Uiso 1 1 calc R
H14B H 0.0714 -0.0664 0.8520 0.074 Uiso 1 1 calc R
H14C H 0.0598 0.0216 0.8947 0.074 Uiso 1 1 calc R
C15 C 0.5507(11) 0.3730(4) 0.5067(4) 0.0555(14) Uani 1 1 d .
H15 H 0.5476 0.4083 0.4607 0.067 Uiso 1 1 calc R
C16 C 0.9775(10) -0.1524(3) 0.6260(4) 0.0509(13) Uani 1 1 d .
H16 H 1.0826 -0.1944 0.6188 0.061 Uiso 1 1 calc R
C17 C 0.4031(10) 0.3872(3) 0.5645(4) 0.0560(14) Uani 1 1 d .
H17 H 0.2979 0.4312 0.5557 0.067 Uiso 1 1 calc R

loop_
_atom_site_aniso_label
_atom_site_aniso_U_11
_atom_site_aniso_U_22
_atom_site_aniso_U_33
_atom_site_aniso_U_23
_atom_site_aniso_U_13
_atom_site_aniso_U_12
Se1 0.0382(3) 0.0426(3) 0.0444(3) 0.0044(2) 0.01267(19) 0.00635(18)
Se2 0.0334(3) 0.0477(3) 0.0575(4) -0.0020(2) 0.0001(2) -0.00062(19)
C1 0.0284(19) 0.035(2) 0.031(2) -0.0025(17) 0.0040(15) -0.0004(16)
C2 0.038(2) 0.031(2) 0.033(2) -0.0022(18) 0.0010(17) -0.0008(16)
C3 0.033(2) 0.032(2) 0.041(3) 0.0040(19) 0.0044(18) -0.0028(16)
C4 0.035(2) 0.039(2) 0.030(2) 0.0016(19) 0.0013(17) -0.0013(17)
N1 0.041(2) 0.035(2) 0.033(2) -0.0026(16) 0.0076(15) 0.0066(15)
C5 0.055(3) 0.042(3) 0.036(3) -0.001(2) 0.001(2) 0.000(2)
C6 0.033(2) 0.032(2) 0.036(2) -0.0055(18) 0.0003(17) 0.0019(16)
N2 0.0361(19) 0.0354(19) 0.035(2) 0.0021(16) -0.0005(15) 0.0012(15)
C7 0.035(2) 0.028(2) 0.038(2) 0.0055(18) 0.0053(17) -0.0004(15)
C9 0.049(3) 0.042(3) 0.041(3) 0.000(2) 0.001(2) -0.010(2)
C10 0.040(2) 0.035(2) 0.051(3) 0.002(2) 0.005(2) 0.0041(18)
C11 0.046(3) 0.054(3) 0.044(3) -0.005(2) 0.013(2) 0.006(2)
C12 0.072(4) 0.041(3) 0.046(3) -0.011(2) 0.016(3) -0.012(2)
O1 0.062(2) 0.050(2) 0.0342(19) -0.0101(16) -0.0058(16) 0.0041(17)
C13 0.050(3) 0.043(3) 0.056(3) -0.002(2) 0.006(2) 0.013(2)
C14 0.053(3) 0.050(3) 0.039(3) 0.004(2) -0.008(2) -0.001(2)
C15 0.080(4) 0.045(3) 0.037(3) 0.006(2) -0.004(3) 0.002(3)
C16 0.056(3) 0.037(3) 0.062(4) -0.006(2) 0.017(3) 0.005(2)
C17 0.065(3) 0.042(3) 0.057(4) 0.009(3) -0.001(3) 0.019(2)

loop_
_atom_type_symbol
_atom_type_description
_atom_type_scat_dispersion_real
_atom_type_scat_dispersion_imag
_atom_type_scat_source
C C 0.0033 0.0016 'International Tables Vol C Tables 4.2.6.8 and 6.1.1.4'
H H 0.0000 0.0000 'International Tables Vol C Tables 4.2.6.8 and 6.1.1.4'
O O 0.0106 0.0060 'International Tables Vol C Tables 4.2.6.8 and 6.1.1.4'
N N 0.0061 0.0033 'International Tables Vol C Tables 4.2.6.8 and 6.1.1.4'
Se Se -0.0929 2.2259 'International Tables Vol C Tables 4.2.6.8 and 6.1.1.4'

loop_
_exptl_crystal_face_index_h
_exptl_crystal_face_index_k
_exptl_crystal_face_index_l
_exptl_crystal_face_perp_dist
2 0 -1 0.370000
-2 0 1 0.375000
0 1 0 0.045000
0 -1 0 0.045000
0 0 1 0.040000
0 0 -1 0.040000
0 7 8 0.030000
0 -7 -8 0.040000
0 -3 4 0.040000
0 3 -4 0.040000

loop_
_geom_angle_atom_site_label_1
_geom_angle_atom_site_label_2
_geom_angle_atom_site_label_3
_geom_angle
_geom_angle_site_symmetry_1
_geom_angle_site_symmetry_3
C2 Se1 C1 85.86(19) . .
C3 Se2 C1 91.54(19) . .
N1 C1 C4 112.6(4) . .
N1 C1 Se1 105.1(3) . .
C4 C1 Se1 108.4(3) . .
N1 C1 Se2 110.5(3) . .
C4 C1 Se2 108.3(3) . .
Se1 C1 Se2 111.9(2) . .
C5 C2 C6 121.8(4) . .
C5 C2 Se1 126.6(4) . .
C6 C2 Se1 111.7(3) . .
C7 C3 C9 120.3(4) . .
C7 C3 Se2 119.9(3) . .
C9 C3 Se2 119.8(4) . .
O1 C4 N2 122.0(4) . .
O1 C4 C1 121.1(4) . .
N2 C4 C1 116.9(4) . .
C6 N1 C1 114.2(4) . .
C6 N1 C11 119.2(4) . .
C1 N1 C11 119.2(4) . .
C2 C5 C15 119.0(5) . .
C2 C5 H5 120.5 . .
C15 C5 H5 120.5 . .
C13 C6 N1 125.7(4) . .
C13 C6 C2 118.9(5) . .
N1 C6 C2 115.3(4) . .
C4 N2 C7 126.2(4) . .
C4 N2 C14 115.6(4) . 1_655
C7 N2 C14 118.0(4) . 1_655
C3 C7 C10 118.3(4) . 1_655
C3 C7 N2 122.1(4) . .
C10 C7 N2 119.6(4) 1_655 .
C12 C9 C3 120.6(5) . .
C12 C9 H9 119.7 . .
C3 C9 H9 119.7 . .
C16 C10 C7 120.8(5) 1_455 1_455
C16 C10 H10 119.6 1_455 .
C7 C10 H10 119.6 1_455 .
N1 C11 H11A 109.5 . .
N1 C11 H11B 109.5 . .
H11A C11 H11B 109.5 . .
N1 C11 H11C 109.5 . .
H11A C11 H11C 109.5 . .
H11B C11 H11C 109.5 . .
C9 C12 C16 119.4(5) . .
C9 C12 H12 120.3 . .
C16 C12 H12 120.3 . .
C17 C13 C6 119.3(5) . .
C17 C13 H13 120.3 . .
C6 C13 H13 120.3 . .
N2 C14 H14A 109.5 1_455 .
N2 C14 H14B 109.5 1_455 .
H14A C14 H14B 109.5 . .
N2 C14 H14C 109.5 1_455 .
H14A C14 H14C 109.5 . .
H14B C14 H14C 109.5 . .
C5 C15 C17 119.6(5) . .
C5 C15 H15 120.2 . .
C17 C15 H15 120.2 . .
C10 C16 C12 120.6(5) 1_655 .
C10 C16 H16 119.7 1_655 .
C12 C16 H16 119.7 . .
C13 C17 C15 121.3(5) . .
C13 C17 H17 119.4 . .
C15 C17 H17 119.4 . .

loop_
_geom_bond_atom_site_label_1
_geom_bond_atom_site_label_2
_geom_bond_distance
_geom_bond_site_symmetry_2
Se1 C2 1.888(4) .
Se1 C1 1.983(4) .
Se2 C3 1.885(5) .
Se2 C1 1.990(4) .
C1 N1 1.437(5) .
C1 C4 1.527(6) .
C2 C5 1.374(7) .
C2 C6 1.395(6) .
C3 C7 1.392(6) .
C3 C9 1.399(7) .
C4 O1 1.208(6) .
C4 N2 1.373(6) .
N1 C6 1.394(6) .
N1 C11 1.449(6) .
C5 C15 1.378(8) .
C5 H5 0.9300 .
C6 C13 1.383(6) .
N2 C7 1.426(6) .
N2 C14 1.469(6) 1_655
C7 C10 1.398(6) 1_655
C9 C12 1.365(8) .
C9 H9 0.9300 .
C10 C16 1.374(8) 1_455
C10 C7 1.398(6) 1_455
C10 H10 0.9300 .
C11 H11A 0.9600 .
C11 H11B 0.9600 .
C11 H11C 0.9600 .
C12 C16 1.391(9) .
C12 H12 0.9300 .
C13 C17 1.377(8) .
C13 H13 0.9300 .
C14 N2 1.469(6) 1_455
C14 H14A 0.9600 .
C14 H14B 0.9600 .
C14 H14C 0.9600 .
C15 C17 1.390(8) .
C15 H15 0.9300 .
C16 C10 1.374(8) 1_655
C16 H16 0.9300 .
C17 H17 0.9300 .

loop_
_geom_torsion_atom_site_label_1
_geom_torsion_atom_site_label_2
_geom_torsion_atom_site_label_3
_geom_torsion_atom_site_label_4
_geom_torsion
_geom_torsion_site_symmetry_1
_geom_torsion_site_symmetry_4
C2 Se1 C1 N1 -21.7(3) . .
C2 Se1 C1 C4 -142.3(3) . .
C2 Se1 C1 Se2 98.3(2) . .
C3 Se2 C1 N1 176.8(3) . .
C3 Se2 C1 C4 -59.5(3) . .
C3 Se2 C1 Se1 60.0(2) . .
C1 Se1 C2 C5 -169.4(4) . .
C1 Se1 C2 C6 10.2(3) . .
C1 Se2 C3 C7 36.6(4) . .
C1 Se2 C3 C9 -143.6(4) . .
N1 C1 C4 O1 -9.6(6) . .
Se1 C1 C4 O1 106.4(4) . .
Se2 C1 C4 O1 -132.0(4) . .
N1 C1 C4 N2 171.7(4) . .
Se1 C1 C4 N2 -72.4(4) . .
Se2 C1 C4 N2 49.2(4) . .
C4 C1 N1 C6 148.0(4) . .
Se1 C1 N1 C6 30.1(4) . .
Se2 C1 N1 C6 -90.8(4) . .
C4 C1 N1 C11 -62.3(5) . .
Se1 C1 N1 C11 179.9(3) . .
Se2 C1 N1 C11 58.9(5) . .
C6 C2 C5 C15 -1.6(7) . .
Se1 C2 C5 C15 178.0(4) . .
C1 N1 C6 C13 157.6(5) . .
C11 N1 C6 C13 7.8(7) . .
C1 N1 C6 C2 -24.5(5) . .
C11 N1 C6 C2 -174.2(4) . .
C5 C2 C6 C13 2.5(7) . .
Se1 C2 C6 C13 -177.1(4) . .
C5 C2 C6 N1 -175.7(4) . .
Se1 C2 C6 N1 4.7(5) . .
O1 C4 N2 C7 -179.6(4) . .
C1 C4 N2 C7 -0.9(6) . .
O1 C4 N2 C14 -4.7(7) . 1_655
C1 C4 N2 C14 174.0(4) . 1_655
C9 C3 C7 C10 -0.9(7) . 1_655
Se2 C3 C7 C10 178.9(3) . 1_655
C9 C3 C7 N2 -177.9(4) . .
Se2 C3 C7 N2 1.9(6) . .
C4 N2 C7 C3 -30.4(7) . .
C14 N2 C7 C3 154.8(4) 1_655 .
C4 N2 C7 C10 152.6(4) . 1_655
C14 N2 C7 C10 -22.1(6) 1_655 1_655
C7 C3 C9 C12 1.6(7) . .
Se2 C3 C9 C12 -178.2(4) . .
C3 C9 C12 C16 -1.3(8) . .
N1 C6 C13 C17 176.9(5) . .
C2 C6 C13 C17 -1.0(8) . .
C2 C5 C15 C17 -0.8(8) . .
C9 C12 C16 C10 0.4(8) . 1_655
C6 C13 C17 C15 -1.3(9) . .
C5 C15 C17 C13 2.2(9) . .

loop_
_reflns_scale_group_code
_reflns_scale_meas_F
1 1.0
